data_7045966
loop_
_publ_author_name
'Li, Xia'
'Hao, Pengfei'
'Shen, Junju'
'Fu, Yunlong'

_publ_section_title
;
 Two photochromic iodoargentate hybrids with adjustable photoresponsive
 mechanism.
;
_journal_issue 17
_journal_name_full 'Dalton transactions (Cambridge, England : 2003)'
_journal_page_first 6031
_journal_page_last 6035
_journal_paper_doi 10.1039/c8dt00829a
_journal_volume 47
_journal_year 2018
_chemical_formula_moiety 'Ag3 I4?? C15 H15 N2'
_chemical_formula_sum 'C15 H15 Ag3 I4 N2'
_chemical_formula_weight 1054.50
_space_group_IT_number 52
_space_group_name_Hall '-P 2a 2bc'
_space_group_name_H-M_alt 'P n n a'
_symmetry_cell_setting orthorhombic
_symmetry_space_group_name_Hall '-P 2a 2bc'
_symmetry_space_group_name_H-M 'P n n a'
_atom_sites_solution_hydrogens geom
_atom_sites_solution_primary direct
_atom_sites_solution_secondary difmap
_audit_creation_method SHELXL-97
_audit_update_record
;
2018-01-31 deposited with the CCDC.
2018-04-02 downloaded from the CCDC.
;
_cell_angle_alpha 90.00
_cell_angle_beta 90.00
_cell_angle_gamma 90.00
_cell_formula_units_Z 4
_cell_length_a 7.5462(4)
_cell_length_b 22.2417(12)
_cell_length_c 13.1833(7)
_cell_measurement_reflns_used 9991
_cell_measurement_temperature 273(2)
_cell_measurement_theta_max 28.29
_cell_measurement_theta_min 2.40
_cell_volume 2212.7(2)
_computing_structure_refinement 'SHELXL-97 (Sheldrick, 1997)'
_computing_structure_solution 'SHELXS-97 (Sheldrick, 1990)'
_diffrn_ambient_temperature 273(2)
_diffrn_measured_fraction_theta_full 0.985
_diffrn_measured_fraction_theta_max 0.985
_diffrn_measurement_device_type 'CCD area detector'
_diffrn_measurement_method 'phi and omega scans'
_diffrn_radiation_monochromator graphite
_diffrn_radiation_source 'fine-focus sealed tube'
_diffrn_radiation_type MoK\a
_diffrn_radiation_wavelength 0.71073
_diffrn_reflns_av_R_equivalents 0.0305
_diffrn_reflns_av_sigmaI/netI 0.0147
_diffrn_reflns_limit_h_max 10
_diffrn_reflns_limit_h_min -9
_diffrn_reflns_limit_k_max 29
_diffrn_reflns_limit_k_min -29
_diffrn_reflns_limit_l_max 17
_diffrn_reflns_limit_l_min -17
_diffrn_reflns_number 37421
_diffrn_reflns_theta_full 28.33
_diffrn_reflns_theta_max 28.33
_diffrn_reflns_theta_min 3.11
_exptl_absorpt_coefficient_mu 8.211
_exptl_absorpt_correction_T_max 0.7681
_exptl_absorpt_correction_T_min 0.2788
_exptl_absorpt_correction_type multi-scan
_exptl_crystal_density_diffrn 3.165
_exptl_crystal_density_method 'not measured'
_exptl_crystal_F_000 1888
_exptl_crystal_size_max 0.423
_exptl_crystal_size_mid 0.13
_exptl_crystal_size_min 0.032
_refine_diff_density_max 1.499
_refine_diff_density_min -1.923
_refine_diff_density_rms 0.208
_refine_ls_extinction_method none
_refine_ls_goodness_of_fit_ref 1.093
_refine_ls_hydrogen_treatment mixed
_refine_ls_matrix_type full
_refine_ls_number_parameters 112
_refine_ls_number_reflns 2715
_refine_ls_number_restraints 0
_refine_ls_restrained_S_all 1.093
_refine_ls_R_factor_all 0.0386
_refine_ls_R_factor_gt 0.0364
_refine_ls_shift/su_max 0.001
_refine_ls_shift/su_mean 0.000
_refine_ls_structure_factor_coef Fsqd
_refine_ls_weighting_details 'calc w=1/[\s^2^(Fo^2^)+(0.0412P)^2^+11.4075P] where P=(Fo^2^+2Fc^2^)/3'
_refine_ls_weighting_scheme calc
_refine_ls_wR_factor_gt 0.0929
_refine_ls_wR_factor_ref 0.0944
_reflns_number_gt 2516
_reflns_number_total 2715
_reflns_threshold_expression >2sigma(I)
_cod_data_source_file c8dt00829a2.cif
_cod_data_source_block aa_CCDC1
_cod_depositor_comments
;
The following automatic conversions were performed:

'_symmetry_cell_setting' value 'Orthorhombic' changed to
'orthorhombic' according to
/home/data/users/saulius/crontab/automatic-downloads/rss-feeds/RSC/lib/dictionaries/cif_core.dic
dictionary named 'cif_core.dic' version 2.4.2 from 2011-04-26.

Automatic conversion script
Id: cif_fix_values 4973 2017-02-22 13:04:09Z antanas 

 Adding full bibliography for 7045965--7045966.cif.
;
_cod_original_sg_symbol_Hall '-P 2a 2bc '
_cod_original_sg_symbol_H-M 'Pnna '
_cod_database_code 7045966

loop_
_symmetry_equiv_pos_as_xyz
'x, y, z'
'-x+1/2, -y, z'
'-x+1/2, y+1/2, -z+1/2'
'x, -y+1/2, -z+1/2'
'-x, -y, -z'
'x-1/2, y, -z'
'x-1/2, -y-1/2, z-1/2'
'-x, y-1/2, z-1/2'

loop_
_atom_site_label
_atom_site_type_symbol
_atom_site_fract_x
_atom_site_fract_y
_atom_site_fract_z
_atom_site_U_iso_or_equiv
_atom_site_adp_type
_atom_site_occupancy
_atom_site_symmetry_multiplicity
_atom_site_calc_flag
_atom_site_refinement_flags
Ag2 Ag -0.06362(7) 0.74708(2) 0.88300(4) 0.05547(16) Uani 1 1 d .
Ag1 Ag 0.33467(9) 0.7500 0.7500 0.05139(19) Uani 1 2 d S
I2 I 0.06782(5) 0.74061(2) 1.08320(3) 0.04434(13) Uani 1 1 d .
I1 I 0.06908(4) 0.656623(14) 0.74244(2) 0.03405(11) Uani 1 1 d .
N1 N 0.6815(5) 0.54341(16) 0.7063(3) 0.0289(7) Uani 1 1 d .
C9 C 0.5820(7) 0.5968(2) 0.7369(4) 0.0384(11) Uani 1 1 d .
H9A H 0.5470 0.5929 0.8066 0.058 Uiso 1 1 calc R
H9B H 0.4785 0.6007 0.6952 0.058 Uiso 1 1 calc R
H10C H 0.6552 0.6318 0.7291 0.058 Uiso 1 1 calc R
C8 C 0.7500 0.5000 1.0861(6) 0.056(2) Uani 1 2 d S
H8 H 0.7500 0.5000 1.1567 0.067 Uiso 1 2 calc SR
C7 C 0.7903(8) 0.5523(3) 1.0345(4) 0.0499(13) Uani 1 1 d .
H7 H 0.8153 0.5873 1.0702 0.060 Uiso 1 1 calc R
C6 C 0.7935(7) 0.5525(2) 0.9302(4) 0.0393(11) Uani 1 1 d .
H6 H 0.8245 0.5873 0.8952 0.047 Uiso 1 1 calc R
C5 C 0.7500 0.5000 0.8767(5) 0.0312(12) Uani 1 2 d S
C4 C 0.7500 0.5000 0.7660(5) 0.0282(12) Uani 1 2 d S
C3 C 0.7081(6) 0.52781(18) 0.6055(3) 0.0285(8) Uani 1 1 d .
C2 C 0.6663(6) 0.5578(2) 0.5163(4) 0.0356(10) Uani 1 1 d .
H2 H 0.6129 0.5955 0.5163 0.043 Uiso 1 1 calc R
C1 C 0.7088(8) 0.5282(2) 0.4279(4) 0.0414(11) Uani 1 1 d .
H1 H 0.6819 0.5463 0.3661 0.050 Uiso 1 1 calc R

loop_
_atom_site_aniso_label
_atom_site_aniso_U_11
_atom_site_aniso_U_22
_atom_site_aniso_U_33
_atom_site_aniso_U_23
_atom_site_aniso_U_13
_atom_site_aniso_U_12
Ag2 0.0561(3) 0.0697(3) 0.0406(3) 0.00134(19) 0.0086(2) -0.0008(2)
Ag1 0.0340(3) 0.0553(4) 0.0649(4) -0.0002(3) 0.000 0.000
I2 0.03152(19) 0.0730(3) 0.02845(18) 0.00157(14) -0.00082(12) 0.00087(15)
I1 0.03374(19) 0.02733(17) 0.04110(19) -0.00091(11) 0.00391(12) 0.00018(11)
N1 0.0299(18) 0.0251(17) 0.0318(18) -0.0013(14) 0.0013(15) 0.0025(14)
C9 0.036(3) 0.032(2) 0.048(3) -0.004(2) 0.004(2) 0.0097(19)
C8 0.045(5) 0.092(7) 0.031(3) 0.000 0.000 -0.001(4)
C7 0.044(3) 0.066(4) 0.040(3) -0.015(3) -0.001(2) -0.004(3)
C6 0.036(2) 0.044(3) 0.037(2) -0.005(2) 0.002(2) -0.007(2)
C5 0.022(3) 0.038(3) 0.033(3) 0.000 0.000 -0.003(2)
C4 0.023(3) 0.026(3) 0.035(3) 0.000 0.000 -0.001(2)
C3 0.028(2) 0.0247(19) 0.033(2) 0.0002(16) 0.0015(17) 0.0004(17)
C2 0.034(2) 0.031(2) 0.042(3) 0.0055(18) -0.002(2) 0.0029(18)
C1 0.049(3) 0.045(3) 0.030(2) 0.006(2) -0.004(2) 0.000(2)

loop_
_atom_type_symbol
_atom_type_description
_atom_type_scat_dispersion_real
_atom_type_scat_dispersion_imag
_atom_type_scat_source
C C 0.0033 0.0016 'International Tables Vol C Tables 4.2.6.8 and 6.1.1.4'
H H 0.0000 0.0000 'International Tables Vol C Tables 4.2.6.8 and 6.1.1.4'
N N 0.0061 0.0033 'International Tables Vol C Tables 4.2.6.8 and 6.1.1.4'
Ag Ag -0.8971 1.1015 'International Tables Vol C Tables 4.2.6.8 and 6.1.1.4'
I I -0.4742 1.8119 'International Tables Vol C Tables 4.2.6.8 and 6.1.1.4'

loop_
_geom_angle_atom_site_label_1
_geom_angle_atom_site_label_2
_geom_angle_atom_site_label_3
_geom_angle
_geom_angle_site_symmetry_1
_geom_angle_site_symmetry_3
I2 Ag2 I2 101.312(17) 6_557 .
I2 Ag2 I1 118.08(2) 6_557 4_566
I2 Ag2 I1 116.86(2) . 4_566
I2 Ag2 I1 113.85(2) 6_557 .
I2 Ag2 I1 116.02(2) . .
I1 Ag2 I1 91.650(18) 4_566 .
I2 Ag1 I2 102.92(3) 6_657 7_675
I2 Ag1 I1 113.957(11) 6_657 .
I2 Ag1 I1 117.304(10) 7_675 .
I2 Ag1 I1 117.304(10) 6_657 4_566
I2 Ag1 I1 113.957(11) 7_675 4_566
I1 Ag1 I1 92.11(2) . 4_566
Ag2 I2 Ag2 119.442(19) 6_657 .
Ag2 I2 Ag1 119.183(19) 6_657 6_557
Ag2 I2 Ag1 120.35(2) . 6_557
Ag2 I1 Ag1 74.145(15) 4_566 .
Ag2 I1 Ag2 74.49(2) 4_566 .
Ag1 I1 Ag2 73.734(15) . .
C4 N1 C3 108.9(4) . .
C4 N1 C9 128.1(4) . .
C3 N1 C9 122.8(4) . .
N1 C9 H9A 109.5 . .
N1 C9 H9B 109.5 . .
H9A C9 H9B 109.5 . .
N1 C9 H10C 109.5 . .
H9A C9 H10C 109.5 . .
H9B C9 H10C 109.5 . .
C7 C8 C7 121.0(7) 2_665 .
C7 C8 H8 119.5 2_665 .
C7 C8 H8 119.5 . .
C6 C7 C8 120.0(6) . .
C6 C7 H7 120.0 . .
C8 C7 H7 120.0 . .
C7 C6 C5 119.7(5) . .
C7 C6 H6 120.1 . .
C5 C6 H6 120.1 . .
C6 C5 C6 119.7(6) . 2_665
C6 C5 C4 120.2(3) . .
C6 C5 C4 120.2(3) 2_665 .
N1 C4 N1 108.6(5) 2_665 .
N1 C4 C5 125.7(3) 2_665 .
N1 C4 C5 125.7(3) . .
C2 C3 N1 131.1(4) . .
C2 C3 C3 122.1(3) . 2_665
N1 C3 C3 106.8(2) . 2_665
C1 C2 C3 115.8(4) . .
C1 C2 H2 122.1 . .
C3 C2 H2 122.1 . .
C2 C1 C1 122.1(3) . 2_665
C2 C1 H1 118.9 . .
C1 C1 H1 118.9 2_665 .

loop_
_geom_bond_atom_site_label_1
_geom_bond_atom_site_label_2
_geom_bond_distance
_geom_bond_site_symmetry_2
Ag2 I2 2.8204(7) 6_557
Ag2 I2 2.8233(7) .
Ag2 I1 2.8853(6) 4_566
Ag2 I1 2.9128(6) .
Ag1 I2 2.8239(5) 6_657
Ag1 I2 2.8239(6) 7_675
Ag1 I1 2.8879(6) .
Ag1 I1 2.8879(6) 4_566
I2 Ag2 2.8204(7) 6_657
I2 Ag1 2.8239(5) 6_557
I1 Ag2 2.8853(6) 4_566
N1 C4 1.349(5) .
N1 C3 1.388(5) .
N1 C9 1.462(6) .
C9 H9A 0.9600 .
C9 H9B 0.9600 .
C9 H10C 0.9600 .
C8 C7 1.381(8) 2_665
C8 C7 1.381(8) .
C8 H8 0.9300 .
C7 C6 1.376(7) .
C7 H7 0.9300 .
C6 C5 1.402(6) .
C6 H6 0.9300 .
C5 C6 1.402(6) 2_665
C5 C4 1.460(9) .
C4 N1 1.349(5) 2_665
C3 C2 1.388(6) .
C3 C3 1.389(8) 2_665
C2 C1 1.376(7) .
C2 H2 0.9300 .
C1 C1 1.401(11) 2_665
C1 H1 0.9300 .

loop_
_geom_torsion_atom_site_label_1
_geom_torsion_atom_site_label_2
_geom_torsion_atom_site_label_3
_geom_torsion_atom_site_label_4
_geom_torsion
_geom_torsion_site_symmetry_1
_geom_torsion_site_symmetry_4
I2 Ag2 I2 Ag2 -178.554(7) 6_557 6_657
I1 Ag2 I2 Ag2 -48.81(4) 4_566 6_657
I1 Ag2 I2 Ag2 57.64(4) . 6_657
I2 Ag2 I2 Ag1 -10.22(3) 6_557 6_557
I1 Ag2 I2 Ag1 119.52(2) 4_566 6_557
I1 Ag2 I2 Ag1 -134.03(2) . 6_557
I2 Ag1 I1 Ag2 160.45(2) 6_657 4_566
I2 Ag1 I1 Ag2 -79.24(2) 7_675 4_566
I1 Ag1 I1 Ag2 39.206(12) 4_566 4_566
I2 Ag1 I1 Ag2 82.380(19) 6_657 .
I2 Ag1 I1 Ag2 -157.30(2) 7_675 .
I1 Ag1 I1 Ag2 -38.862(12) 4_566 .
I2 Ag2 I1 Ag2 83.112(17) 6_557 4_566
I2 Ag2 I1 Ag2 -159.860(19) . 4_566
I1 Ag2 I1 Ag2 -38.73(2) 4_566 4_566
I2 Ag2 I1 Ag1 160.73(2) 6_557 .
I2 Ag2 I1 Ag1 -82.24(2) . .
I1 Ag2 I1 Ag1 38.891(14) 4_566 .
C7 C8 C7 C6 -1.1(4) 2_665 .
C8 C7 C6 C5 2.1(8) . .
C7 C6 C5 C6 -1.1(4) . 2_665
C7 C6 C5 C4 178.9(4) . .
C3 N1 C4 N1 -0.6(2) . 2_665
C9 N1 C4 N1 174.9(5) . 2_665
C3 N1 C4 C5 179.4(2) . .
C9 N1 C4 C5 -5.1(5) . .
C6 C5 C4 N1 136.1(3) . 2_665
C6 C5 C4 N1 -43.9(3) 2_665 2_665
C6 C5 C4 N1 -43.9(3) . .
C6 C5 C4 N1 136.1(3) 2_665 .
C4 N1 C3 C2 -178.3(4) . .
C9 N1 C3 C2 5.9(8) . .
C4 N1 C3 C3 1.5(6) . 2_665
C9 N1 C3 C3 -174.3(5) . 2_665
N1 C3 C2 C1 -178.6(5) . .
C3 C3 C2 C1 1.7(8) 2_665 .
C3 C2 C1 C1 -0.8(10) . 2_665
